data_4025631
loop_
_publ_author_name
'Florenci V. Gonz\'alez'
'Amit Jain'
'Santiago Rodr\'iguez'
'Jos\'e A. S\'aez'
'Cristian Vicent'
'Gabriel Peris'

_publ_section_title
;
 Stereoisomerization of \b-Hydroxy-\a-sulfenyl-\g-butyrolactones
 Controlled by Two Concomitant 1,4-Type Nonbonded Sulfur-Oxygen
 Interactions As Analyzed by X-ray Crystallography
;
_journal_name_full 'Journal of Organic Chemistry'
_journal_page_first 5888
_journal_page_last 5894
_journal_paper_doi 10.1021/jo1009454
_journal_volume 75
_journal_year 2010
_chemical_absolute_configuration syn
_chemical_formula_sum 'C14 H18 O4 S'
_chemical_formula_weight 282.34
_chemical_name_systematic
; 
 ? 
;
_space_group_IT_number 14
_symmetry_cell_setting monoclinic
_symmetry_space_group_name_Hall '-P 2ybc'
_symmetry_space_group_name_H-M 'P 1 21/c 1'
_atom_sites_solution_hydrogens geom
_atom_sites_solution_primary direct
_atom_sites_solution_secondary difmap
_audit_creation_method SHELXL-97
_cell_angle_alpha 90.00
_cell_angle_beta 92.571(2)
_cell_angle_gamma 90.00
_cell_formula_units_Z 4
_cell_length_a 12.7000(13)
_cell_length_b 12.9740(12)
_cell_length_c 8.7134(8)
_cell_measurement_reflns_used 2316
_cell_measurement_temperature 293(2)
_cell_measurement_theta_max 23.59
_cell_measurement_theta_min 2.25
_cell_volume 1434.3(2)
_computing_cell_refinement 'Bruker SMART'
_computing_data_collection 'Bruker SMART'
_computing_data_reduction 'Bruker SAINT'
_computing_molecular_graphics 'Bruker SHELXTL'
_computing_publication_material 'Bruker SHELXTL'
_computing_structure_refinement 'SHELXL-97 (Sheldrick, 1997)'
_computing_structure_solution 'SHELXS-97 (Sheldrick, 1990)'
_diffrn_ambient_temperature 293(2)
_diffrn_measured_fraction_theta_full 0.971
_diffrn_measured_fraction_theta_max 0.971
_diffrn_measurement_device_type 'CCD area detector'
_diffrn_measurement_method 'phi and omega scans'
_diffrn_radiation_monochromator graphite
_diffrn_radiation_source 'fine-focus sealed tube'
_diffrn_radiation_type MoK\a
_diffrn_radiation_wavelength 0.71073
_diffrn_reflns_av_R_equivalents 0.0602
_diffrn_reflns_av_sigmaI/netI 0.0859
_diffrn_reflns_limit_h_max 17
_diffrn_reflns_limit_h_min -16
_diffrn_reflns_limit_k_max 18
_diffrn_reflns_limit_k_min -17
_diffrn_reflns_limit_l_max 11
_diffrn_reflns_limit_l_min -12
_diffrn_reflns_number 11838
_diffrn_reflns_theta_full 30.62
_diffrn_reflns_theta_max 30.62
_diffrn_reflns_theta_min 1.61
_exptl_absorpt_coefficient_mu 0.233
_exptl_absorpt_correction_type multi-scan
_exptl_absorpt_process_details 'Bruker SADABS'
_exptl_crystal_colour COLORLESS
_exptl_crystal_density_diffrn 1.308
_exptl_crystal_density_method 'not measured'
_exptl_crystal_description PLATELED
_exptl_crystal_F_000 600
_exptl_crystal_size_max 0.36
_exptl_crystal_size_mid 0.22
_exptl_crystal_size_min 0.04
_refine_diff_density_max 0.453
_refine_diff_density_min -0.460
_refine_diff_density_rms 0.051
_refine_ls_extinction_method none
_refine_ls_goodness_of_fit_ref 0.990
_refine_ls_hydrogen_treatment constr
_refine_ls_matrix_type full
_refine_ls_number_parameters 173
_refine_ls_number_reflns 4302
_refine_ls_number_restraints 0
_refine_ls_restrained_S_all 0.990
_refine_ls_R_factor_all 0.1530
_refine_ls_R_factor_gt 0.0591
_refine_ls_shift/su_max 0.000
_refine_ls_shift/su_mean 0.000
_refine_ls_structure_factor_coef Fsqd
_refine_ls_weighting_details 'calc w=1/[\s^2^(Fo^2^)+(0.0794P)^2^+0.0689P] where P=(Fo^2^+2Fc^2^)/3'
_refine_ls_weighting_scheme calc
_refine_ls_wR_factor_gt 0.1392
_refine_ls_wR_factor_ref 0.1761
_reflns_number_gt 1931
_reflns_number_total 4302
_reflns_threshold_expression >2sigma(I)
_cod_data_source_file jo1009454_si_009.cif
_cod_data_source_block compound9
_cod_depositor_comments
;
The following automatic conversions were performed:

'_symmetry_cell_setting' value 'Monoclinic' changed to 'monoclinic'
according to the built-in table from CIF Core dictionary named
'cif_core.dic' version 2.4.1 from 2010-06-29.

Automatic conversion script
Id: cif_fix_values 1646 2011-03-28 12:23:43Z adriana 
;
_cod_original_sg_symbol_H-M 'P 1 21/c 1 '
_cod_database_code 4025631
_ratio_of_minimum_to_maximum_apparent_transmision 0.929854

loop_
_symmetry_equiv_pos_as_xyz
'x, y, z'
'-x, y+1/2, -z+1/2'
'-x, -y, -z'
'x, -y-1/2, z-1/2'

loop_
_atom_site_label
_atom_site_type_symbol
_atom_site_fract_x
_atom_site_fract_y
_atom_site_fract_z
_atom_site_U_iso_or_equiv
_atom_site_adp_type
_atom_site_occupancy
_atom_site_symmetry_multiplicity
_atom_site_calc_flag
_atom_site_refinement_flags
_atom_site_disorder_assembly
_atom_site_disorder_group
S1 S 0.83283(6) 0.23792(6) 0.21053(8) 0.0644(3) Uani 1 1 d . . .
O1 O 1.01676(18) 0.06946(14) 0.2061(3) 0.0832(7) Uani 1 1 d . . .
O2 O 1.12877(14) 0.18838(11) 0.13368(19) 0.0520(5) Uani 1 1 d . . .
O3 O 1.02379(14) 0.36272(11) 0.27699(17) 0.0506(5) Uani 1 1 d . . .
H3 H 1.0116 0.4246 0.2832 0.076 Uiso 1 1 calc R . .
O4 O 0.52071(16) 0.05554(16) -0.2324(3) 0.0844(7) Uani 1 1 d . . .
C1 C 0.95231(18) 0.23468(17) 0.1061(3) 0.0438(6) Uani 1 1 d . . .
H1 H 0.9328 0.2240 -0.0029 0.053 Uiso 1 1 calc R . .
C2 C 1.0312(2) 0.15386(18) 0.1544(3) 0.0529(7) Uani 1 1 d . . .
C3 C 1.12388(18) 0.29381(16) 0.0712(3) 0.0417(5) Uani 1 1 d . . .
H3A H 1.1218 0.2895 -0.0412 0.050 Uiso 1 1 calc R . .
C4 C 1.01794(18) 0.33237(16) 0.1201(2) 0.0412(5) Uani 1 1 d . . .
H4 H 0.9899 0.3873 0.0529 0.049 Uiso 1 1 calc R . .
C5 C 0.74282(19) 0.17772(19) 0.0792(3) 0.0490(6) Uani 1 1 d . . .
C6 C 0.6558(2) 0.2335(2) 0.0228(3) 0.0592(7) Uani 1 1 d . . .
H6 H 0.6468 0.3013 0.0543 0.071 Uiso 1 1 calc R . .
C7 C 0.5836(2) 0.1901(2) -0.0777(3) 0.0628(7) Uani 1 1 d . . .
H7 H 0.5253 0.2281 -0.1130 0.075 Uiso 1 1 calc R . .
C8 C 0.5963(2) 0.09008(19) -0.1276(3) 0.0550(7) Uani 1 1 d . . .
C9 C 0.6814(2) 0.03388(19) -0.0740(3) 0.0589(7) Uani 1 1 d . . .
H9 H 0.6905 -0.0336 -0.1070 0.071 Uiso 1 1 calc R . .
C10 C 0.7539(2) 0.0781(2) 0.0296(3) 0.0594(7) Uani 1 1 d . . .
H10 H 0.8113 0.0394 0.0663 0.071 Uiso 1 1 calc R . .
C11 C 0.5205(3) -0.0488(2) -0.2740(4) 0.0816(10) Uani 1 1 d . . .
H11A H 0.4635 -0.0616 -0.3477 0.122 Uiso 1 1 calc R . .
H11B H 0.5116 -0.0905 -0.1845 0.122 Uiso 1 1 calc R . .
H11C H 0.5861 -0.0658 -0.3183 0.122 Uiso 1 1 calc R . .
C12 C 1.22115(19) 0.35256(18) 0.1233(3) 0.0513(6) Uani 1 1 d . . .
H12 H 1.2230 0.3571 0.2356 0.062 Uiso 1 1 calc R . .
C13 C 1.3197(2) 0.2972(2) 0.0764(4) 0.0792(10) Uani 1 1 d . . .
H13A H 1.3808 0.3359 0.1107 0.119 Uiso 1 1 calc R . .
H13B H 1.3185 0.2907 -0.0334 0.119 Uiso 1 1 calc R . .
H13C H 1.3224 0.2299 0.1222 0.119 Uiso 1 1 calc R . .
C14 C 1.2146(2) 0.46116(19) 0.0582(4) 0.0687(8) Uani 1 1 d . . .
H14A H 1.2765 0.4991 0.0911 0.103 Uiso 1 1 calc R . .
H14B H 1.1533 0.4950 0.0944 0.103 Uiso 1 1 calc R . .
H14C H 1.2100 0.4580 -0.0519 0.103 Uiso 1 1 calc R . .

loop_
_atom_site_aniso_label
_atom_site_aniso_U_11
_atom_site_aniso_U_22
_atom_site_aniso_U_33
_atom_site_aniso_U_23
_atom_site_aniso_U_13
_atom_site_aniso_U_12
S1 0.0664(5) 0.0857(6) 0.0421(4) -0.0172(3) 0.0128(3) -0.0188(4)
O1 0.1109(18) 0.0356(10) 0.1024(17) 0.0140(10) -0.0033(14) -0.0153(10)
O2 0.0635(12) 0.0339(9) 0.0579(11) 0.0002(8) -0.0052(9) 0.0053(8)
O3 0.0782(12) 0.0347(8) 0.0389(9) -0.0050(7) 0.0007(8) 0.0014(8)
O4 0.0751(15) 0.0621(13) 0.1121(17) -0.0038(12) -0.0377(13) 0.0026(10)
C1 0.0520(14) 0.0488(13) 0.0307(11) -0.0027(10) 0.0019(10) -0.0070(11)
C2 0.0754(19) 0.0355(13) 0.0473(14) -0.0062(11) -0.0020(13) -0.0088(12)
C3 0.0560(15) 0.0336(11) 0.0352(12) 0.0028(9) -0.0021(10) 0.0033(10)
C4 0.0553(15) 0.0356(11) 0.0322(11) 0.0058(9) -0.0043(10) 0.0036(10)
C5 0.0523(15) 0.0544(15) 0.0412(13) -0.0017(11) 0.0113(11) -0.0074(12)
C6 0.0664(19) 0.0501(15) 0.0618(17) -0.0056(13) 0.0117(14) 0.0028(13)
C7 0.0570(17) 0.0522(16) 0.079(2) 0.0049(14) -0.0026(15) 0.0108(13)
C8 0.0542(16) 0.0493(15) 0.0608(16) 0.0036(12) -0.0051(13) -0.0044(12)
C9 0.0613(17) 0.0433(14) 0.0713(18) -0.0001(13) -0.0073(14) -0.0003(12)
C10 0.0559(17) 0.0552(16) 0.0660(17) 0.0018(13) -0.0088(14) 0.0034(12)
C11 0.082(2) 0.068(2) 0.093(2) -0.0160(17) -0.0163(19) -0.0087(16)
C12 0.0538(16) 0.0454(14) 0.0540(15) -0.0013(11) -0.0065(12) -0.0040(11)
C13 0.0517(18) 0.0702(19) 0.115(3) -0.0057(19) -0.0073(17) -0.0040(14)
C14 0.0663(19) 0.0493(15) 0.090(2) 0.0074(15) 0.0025(16) -0.0128(13)

loop_
_atom_type_symbol
_atom_type_description
_atom_type_scat_dispersion_real
_atom_type_scat_dispersion_imag
_atom_type_scat_source
C C 0.0033 0.0016 'International Tables Vol C Tables 4.2.6.8 and 6.1.1.4'
H H 0.0000 0.0000 'International Tables Vol C Tables 4.2.6.8 and 6.1.1.4'
O O 0.0106 0.0060 'International Tables Vol C Tables 4.2.6.8 and 6.1.1.4'
S S 0.1246 0.1234 'International Tables Vol C Tables 4.2.6.8 and 6.1.1.4'

loop_
_geom_angle_atom_site_label_1
_geom_angle_atom_site_label_2
_geom_angle_atom_site_label_3
_geom_angle
_geom_angle_site_symmetry_1
_geom_angle_site_symmetry_3
_geom_angle_publ_flag
C5 S1 C1 101.40(11) . . ?
C2 O2 C3 109.70(17) . . ?
C8 O4 C11 118.8(2) . . ?
C2 C1 C4 101.76(19) . . ?
C2 C1 S1 116.23(17) . . ?
C4 C1 S1 114.25(16) . . ?
O1 C2 O2 120.9(2) . . ?
O1 C2 C1 129.2(3) . . ?
O2 C2 C1 109.87(19) . . ?
O2 C3 C12 109.79(17) . . ?
O2 C3 C4 103.05(18) . . ?
C12 C3 C4 118.38(19) . . ?
O3 C4 C3 110.71(17) . . ?
O3 C4 C1 108.28(18) . . ?
C3 C4 C1 101.12(18) . . ?
C10 C5 C6 118.0(2) . . ?
C10 C5 S1 123.3(2) . . ?
C6 C5 S1 118.69(19) . . ?
C7 C6 C5 120.9(2) . . ?
C6 C7 C8 120.5(2) . . ?
C9 C8 O4 124.9(2) . . ?
C9 C8 C7 119.7(2) . . ?
O4 C8 C7 115.4(2) . . ?
C8 C9 C10 119.6(2) . . ?
C5 C10 C9 121.4(2) . . ?
C3 C12 C13 110.8(2) . . ?
C3 C12 C14 109.1(2) . . ?
C13 C12 C14 111.8(2) . . ?

loop_
_geom_bond_atom_site_label_1
_geom_bond_atom_site_label_2
_geom_bond_distance
_geom_bond_site_symmetry_2
_geom_bond_publ_flag
S1 C5 1.763(3) . ?
S1 C1 1.805(2) . ?
O1 C2 1.201(3) . ?
O2 C2 1.337(3) . ?
O2 C3 1.473(3) . ?
O3 C4 1.421(3) . ?
O4 C8 1.370(3) . ?
O4 C11 1.402(4) . ?
C1 C2 1.498(3) . ?
C1 C4 1.519(3) . ?
C3 C12 1.504(3) . ?
C3 C4 1.515(3) . ?
C5 C10 1.372(3) . ?
C5 C6 1.392(3) . ?
C6 C7 1.361(4) . ?
C7 C8 1.381(4) . ?
C8 C9 1.369(3) . ?
C9 C10 1.384(3) . ?
C12 C13 1.516(4) . ?
C12 C14 1.520(3) . ?
